data_2023186
loop_
_publ_author_name
'Heiser, Christian'
'Merzweiler, Kurt'

_publ_section_title
;
 Two chromium(II) acetate complexes with N-heterocyclic carbene (NHC)
 coligands.
;
_journal_issue 'Pt 7'
_journal_name_full 'Acta crystallographica. Section E, Crystallographic communications'
_journal_page_first 811
_journal_page_last 815
_journal_paper_doi 10.1107/S2056989024005796
_journal_volume 80
_journal_year 2024
_chemical_formula_iupac '{Cr2 (C2 H3 O2)4 (C21 H24 N2)2]'
_chemical_formula_moiety 'C50 H60 Cr2 N4 O8'
_chemical_formula_sum 'C50 H60 Cr2 N4 O8'
_chemical_formula_weight 949.02
_chemical_name_systematic
Tetrakis(\m-acetato-\k^2^<i>O</i>:<i>O</i>')bis{[1,3-bis(2,4,6-trimethylphenyl)imidazol-2-ylidene-\k<i>C</i>^2^]chromium(II)},
_space_group_crystal_system triclinic
_space_group_IT_number 2
_space_group_name_Hall '-P 1'
_space_group_name_H-M_alt 'P -1'
_atom_sites_solution_hydrogens geom
_atom_sites_solution_primary dual
_audit_creation_method
;
Olex2 1.5
(compiled 2023.08.24 svn.re1ec1418 for OlexSys, GUI svn.r6817)
;
_cell_angle_alpha 68.949(5)
_cell_angle_beta 83.891(5)
_cell_angle_gamma 71.508(5)
_cell_formula_units_Z 1
_cell_length_a 8.3679(5)
_cell_length_b 11.6127(8)
_cell_length_c 13.8355(9)
_cell_measurement_reflns_used 4925
_cell_measurement_temperature 170
_cell_measurement_theta_max 29.23
_cell_measurement_theta_min 1.97
_cell_volume 1189.90(14)
_computing_cell_refinement
;
X-Area Recipe (Stoe & Cie, 2015)
;
_computing_data_collection
;
X-Area WinXpose (Stoe & Cie, 2015)
;
_computing_data_reduction
;
X-Area (Stoe & Cie, 2015)
;
_computing_molecular_graphics
;
Olex2 (Dolomanov <i>et al.</i>,  2009)
;
_computing_publication_material
;
DIAMOND (Brandenburg, 2019)
;
_computing_structure_refinement
;
SHELXL (Sheldrick, 2015b)
;
_computing_structure_solution
;
<i>SHELXT</i> (Sheldrick, 2015a)
;
_diffrn_ambient_temperature 170
_diffrn_detector 'image plate (34 cm diameter)'
_diffrn_detector_area_resol_mean 6.67
_diffrn_measured_fraction_theta_full 0.995
_diffrn_measured_fraction_theta_max 0.995
_diffrn_measurement_device '2-circle diffractometer'
_diffrn_measurement_device_type 'Stoe IPDS 2T'
_diffrn_measurement_method 'rotation method, \w scans'
_diffrn_radiation_monochromator 'plane graphite'
_diffrn_radiation_probe x-ray
_diffrn_radiation_type 'Mo K\a'
_diffrn_radiation_wavelength 0.71073
_diffrn_reflns_av_R_equivalents 0.0705
_diffrn_reflns_av_unetI/netI 0.0723
_diffrn_reflns_limit_h_max 9
_diffrn_reflns_limit_h_min -8
_diffrn_reflns_limit_k_max 13
_diffrn_reflns_limit_k_min -13
_diffrn_reflns_limit_l_max 16
_diffrn_reflns_limit_l_min -16
_diffrn_reflns_number 8474
_diffrn_reflns_theta_full 24.999
_diffrn_reflns_theta_max 24.999
_diffrn_reflns_theta_min 2.055
_diffrn_source 'sealed X-ray tube, 12 x 0.4 mm long-fine focus'
_diffrn_source_current 30
_diffrn_source_power 1.500
_diffrn_source_voltage 50
_exptl_absorpt_coefficient_mu 0.514
_exptl_absorpt_correction_T_max 0.9632
_exptl_absorpt_correction_T_min 0.8444
_exptl_absorpt_correction_type numerical
_exptl_absorpt_process_details
;
(X-RED32; Stoe & Cie, 2015)
;
_exptl_crystal_colour 'clear violet'
_exptl_crystal_density_diffrn 1.324
_exptl_crystal_density_method 'not measured'
_exptl_crystal_description plate
_exptl_crystal_F_000 500
_exptl_crystal_size_max 0.404
_exptl_crystal_size_mid 0.24
_exptl_crystal_size_min 0.072
_refine_diff_density_max 0.500
_refine_diff_density_min -0.512
_refine_ls_extinction_method none
_refine_ls_goodness_of_fit_ref 0.913
_refine_ls_hydrogen_treatment constr
_refine_ls_matrix_type full
_refine_ls_number_parameters 297
_refine_ls_number_reflns 4174
_refine_ls_number_restraints 0
_refine_ls_restrained_S_all 0.913
_refine_ls_R_factor_all 0.0656
_refine_ls_R_factor_gt 0.0418
_refine_ls_shift/su_max 0.001
_refine_ls_shift/su_mean 0.000
_refine_ls_structure_factor_coef Fsqd
_refine_ls_weighting_details 'w=1/[\s^2^(Fo^2^)+(0.0639P)^2^] where P=(Fo^2^+2Fc^2^)/3'
_refine_ls_weighting_scheme calc
_refine_ls_wR_factor_gt 0.1049
_refine_ls_wR_factor_ref 0.1116
_reflns_number_gt 2894
_reflns_number_total 4174
_reflns_threshold_expression 'I > 2\s(I)'
_cod_data_source_file jq2035.cif
_cod_data_source_block 2
_cod_depositor_comments 'Adding full bibliography for 2023185--2023186.cif.'
_cod_database_code 2023186
_shelx_space_group_comment
;
The symmetry employed for this shelxl refinement is uniquely defined
by the following loop, which should always be used as a source of
symmetry information in preference to the above space-group names.
They are only intended as comments.
;
_shelx_estimated_absorpt_t_min 0.819
_shelx_estimated_absorpt_t_max 0.964

loop_
_space_group_symop_operation_xyz
'x, y, z'
'-x, -y, -z'

loop_
_atom_site_type_symbol
_atom_site_label
_atom_site_fract_x
_atom_site_fract_y
_atom_site_fract_z
_atom_site_U_iso_or_equiv
_atom_site_adp_type
_atom_site_calc_flag
_atom_site_occupancy
_atom_site_disorder_assembly
_atom_site_disorder_group
Cr Cr 0.54824(5) 0.51154(4) 0.40816(3) 0.02630(15) Uani d 1 . .
O O1 0.3003(2) 0.59224(19) 0.36961(14) 0.0351(5) Uani d 1 . .
N N1 0.5905(3) 0.6422(2) 0.14863(17) 0.0343(6) Uani d 1 . .
C C1 0.1879(3) 0.6037(3) 0.4367(2) 0.0316(6) Uani d 1 . .
O O2 0.2154(2) 0.57212(18) 0.53188(15) 0.0340(4) Uani d 1 . .
N N2 0.7496(3) 0.4481(2) 0.19833(17) 0.0330(5) Uani d 1 . .
C C2 0.0074(3) 0.6573(3) 0.4002(3) 0.0445(8) Uani d 1 . .
H H2A -0.061866 0.700386 0.446329 0.067 Uiso calc 1 . .
H H2B -0.033270 0.586646 0.400891 0.067 Uiso calc 1 . .
H H2C -0.000188 0.719885 0.329572 0.067 Uiso calc 1 . .
O O3 0.5662(2) 0.68514(17) 0.39901(14) 0.0338(4) Uani d 1 . .
C C3 0.5333(3) 0.7243(3) 0.4751(2) 0.0309(6) Uani d 1 . .
O O4 0.4828(2) 0.66423(18) 0.56159(14) 0.0335(4) Uani d 1 . .
C C4 0.5595(4) 0.8516(3) 0.4611(3) 0.0454(8) Uani d 1 . .
H H4A 0.482967 0.891917 0.506614 0.068 Uiso calc 1 . .
H H4B 0.536228 0.908816 0.388898 0.068 Uiso calc 1 . .
H H4C 0.676311 0.837131 0.478780 0.068 Uiso calc 1 . .
C C5 0.6360(3) 0.5358(3) 0.2356(2) 0.0285(6) Uani d 1 . .
C C6 0.6703(4) 0.6201(3) 0.0613(2) 0.0478(8) Uani d 1 . .
H H6 0.656021 0.679986 -0.007647 0.057 Uiso calc 1 . .
C C7 0.7702(4) 0.4995(3) 0.0922(2) 0.0474(8) Uani d 1 . .
H H7 0.842308 0.456314 0.049825 0.057 Uiso calc 1 . .
C C8 0.4637(3) 0.7630(3) 0.1422(2) 0.0314(6) Uani d 1 . .
C C9 0.5118(3) 0.8645(3) 0.1481(2) 0.0327(6) Uani d 1 . .
C C10 0.3881(4) 0.9817(3) 0.1331(2) 0.0371(7) Uani d 1 . .
H H10 0.418452 1.052446 0.136277 0.044 Uiso calc 1 . .
C C11 0.2212(4) 0.9993(3) 0.1135(2) 0.0370(7) Uani d 1 . .
C C12 0.1785(4) 0.8955(3) 0.1109(2) 0.0382(7) Uani d 1 . .
H H12 0.064049 0.906087 0.099248 0.046 Uiso calc 1 . .
C C13 0.2971(3) 0.7752(3) 0.1248(2) 0.0354(7) Uani d 1 . .
C C14 0.6915(4) 0.8479(3) 0.1710(2) 0.0441(8) Uani d 1 . .
H H14A 0.707584 0.820080 0.246043 0.066 Uiso calc 1 . .
H H14B 0.715899 0.930470 0.137280 0.066 Uiso calc 1 . .
H H14C 0.767964 0.782500 0.144690 0.066 Uiso calc 1 . .
C C15 0.0910(4) 1.1303(3) 0.0923(2) 0.0505(8) Uani d 1 . .
H H15A 0.110195 1.171200 0.138957 0.076 Uiso calc 1 . .
H H15B -0.021906 1.119692 0.103718 0.076 Uiso calc 1 . .
H H15C 0.100211 1.184860 0.020298 0.076 Uiso calc 1 . .
C C16 0.2480(4) 0.6630(3) 0.1227(2) 0.0479(8) Uani d 1 . .
H H16A 0.272811 0.593565 0.190257 0.072 Uiso calc 1 . .
H H16B 0.311952 0.631495 0.068962 0.072 Uiso calc 1 . .
H H16C 0.127199 0.690516 0.107617 0.072 Uiso calc 1 . .
C C17 0.8384(3) 0.3160(3) 0.2571(2) 0.0317(6) Uani d 1 . .
C C18 0.7640(3) 0.2203(3) 0.2707(2) 0.0348(7) Uani d 1 . .
C C19 0.8564(4) 0.0938(3) 0.3208(2) 0.0391(7) Uani d 1 . .
H H19 0.806511 0.027229 0.331513 0.047 Uiso calc 1 . .
C C20 1.0202(4) 0.0600(3) 0.3562(2) 0.0387(7) Uani d 1 . .
C C21 1.0873(3) 0.1596(3) 0.3422(2) 0.0374(7) Uani d 1 . .
H H21 1.198156 0.138463 0.367078 0.045 Uiso calc 1 . .
C C22 1.0007(3) 0.2876(3) 0.2938(2) 0.0334(6) Uani d 1 . .
C C23 0.5886(4) 0.2541(3) 0.2299(3) 0.0494(8) Uani d 1 . .
H H23A 0.511481 0.320742 0.254719 0.074 Uiso calc 1 . .
H H23B 0.550978 0.176680 0.254475 0.074 Uiso calc 1 . .
H H23C 0.589497 0.286814 0.153996 0.074 Uiso calc 1 . .
C C24 1.1213(4) -0.0789(3) 0.4055(3) 0.0538(9) Uani d 1 . .
H H24A 1.186112 -0.111074 0.352228 0.081 Uiso calc 1 . .
H H24B 1.045268 -0.130492 0.439253 0.081 Uiso calc 1 . .
H H24C 1.198730 -0.085845 0.457128 0.081 Uiso calc 1 . .
C C25 1.0787(4) 0.3930(3) 0.2774(3) 0.0509(8) Uani d 1 . .
H H25A 0.995447 0.465874 0.291890 0.076 Uiso calc 1 . .
H H25B 1.115855 0.422015 0.205433 0.076 Uiso calc 1 . .
H H25C 1.175804 0.359940 0.324063 0.076 Uiso calc 1 . .

loop_
_atom_site_aniso_label
_atom_site_aniso_U_11
_atom_site_aniso_U_22
_atom_site_aniso_U_33
_atom_site_aniso_U_12
_atom_site_aniso_U_13
_atom_site_aniso_U_23
Cr 0.0215(2) 0.0263(2) 0.0304(3) -0.00359(17) -0.00045(17) -0.01198(19)
O1 0.0261(10) 0.0418(12) 0.0357(11) -0.0044(9) -0.0027(8) -0.0156(9)
N1 0.0347(13) 0.0312(14) 0.0326(13) -0.0035(10) -0.0001(10) -0.0116(11)
C1 0.0226(14) 0.0258(15) 0.0459(18) -0.0048(11) -0.0048(13) -0.0124(13)
O2 0.0230(9) 0.0395(12) 0.0385(12) -0.0036(8) 0.0003(8) -0.0173(9)
N2 0.0336(13) 0.0306(13) 0.0316(13) -0.0026(10) 0.0019(10) -0.0135(11)
C2 0.0255(14) 0.049(2) 0.057(2) -0.0019(13) -0.0101(14) -0.0212(16)
O3 0.0381(11) 0.0285(11) 0.0374(11) -0.0104(9) 0.0028(9) -0.0149(9)
C3 0.0202(13) 0.0268(15) 0.0461(18) -0.0042(11) -0.0021(12) -0.0150(14)
O4 0.0372(11) 0.0300(11) 0.0368(11) -0.0108(9) 0.0037(9) -0.0160(9)
C4 0.0453(18) 0.0352(18) 0.062(2) -0.0136(14) 0.0060(15) -0.0245(16)
C5 0.0257(13) 0.0298(16) 0.0298(15) -0.0061(12) -0.0016(11) -0.0115(12)
C6 0.061(2) 0.047(2) 0.0252(16) -0.0061(17) 0.0065(14) -0.0101(15)
C7 0.0556(19) 0.044(2) 0.0323(17) -0.0005(16) 0.0110(14) -0.0175(15)
C8 0.0355(15) 0.0264(15) 0.0260(14) -0.0044(12) -0.0025(12) -0.0053(12)
C9 0.0337(15) 0.0355(17) 0.0251(14) -0.0095(13) 0.0007(12) -0.0071(12)
C10 0.0459(17) 0.0294(16) 0.0347(16) -0.0094(13) -0.0022(13) -0.0106(13)
C11 0.0405(17) 0.0349(17) 0.0275(15) -0.0019(13) 0.0014(13) -0.0097(13)
C12 0.0304(15) 0.0437(19) 0.0332(16) -0.0049(13) -0.0049(12) -0.0089(14)
C13 0.0371(15) 0.0378(17) 0.0269(15) -0.0094(13) -0.0049(12) -0.0065(13)
C14 0.0355(16) 0.051(2) 0.0490(19) -0.0162(15) 0.0007(14) -0.0178(16)
C15 0.0502(19) 0.043(2) 0.0460(19) 0.0061(15) -0.0021(15) -0.0173(16)
C16 0.0486(18) 0.045(2) 0.053(2) -0.0170(16) -0.0117(16) -0.0142(16)
C17 0.0313(14) 0.0310(16) 0.0325(15) -0.0045(12) 0.0061(12) -0.0163(13)
C18 0.0317(15) 0.0391(18) 0.0376(16) -0.0087(13) 0.0040(12) -0.0207(14)
C19 0.0404(16) 0.0386(18) 0.0460(18) -0.0155(14) 0.0052(14) -0.0216(15)
C20 0.0408(16) 0.0324(17) 0.0394(17) -0.0059(13) 0.0003(13) -0.0125(14)
C21 0.0284(15) 0.0413(18) 0.0440(17) -0.0042(13) -0.0017(13) -0.0214(14)
C22 0.0305(14) 0.0348(17) 0.0395(16) -0.0083(13) 0.0048(12) -0.0208(13)
C23 0.0357(16) 0.061(2) 0.060(2) -0.0147(16) -0.0014(15) -0.0297(18)
C24 0.055(2) 0.0368(19) 0.061(2) -0.0012(16) -0.0054(17) -0.0173(17)
C25 0.0439(18) 0.049(2) 0.071(2) -0.0189(16) 0.0035(16) -0.0300(18)

loop_
_atom_type_symbol
_atom_type_description
_atom_type_scat_dispersion_real
_atom_type_scat_dispersion_imag
_atom_type_scat_source
C C 0.0033 0.0016 'International Tables Vol C Tables 4.2.6.8 and 6.1.1.4'
H H 0.0000 0.0000 'International Tables Vol C Tables 4.2.6.8 and 6.1.1.4'
Cr Cr 0.3209 0.6236 'International Tables Vol C Tables 4.2.6.8 and 6.1.1.4'
N N 0.0061 0.0033 'International Tables Vol C Tables 4.2.6.8 and 6.1.1.4'
O O 0.0106 0.0060 'International Tables Vol C Tables 4.2.6.8 and 6.1.1.4'

loop_
_exptl_crystal_face_index_h
_exptl_crystal_face_index_k
_exptl_crystal_face_index_l
_exptl_crystal_face_perp_dist
0 0 1 0.0630
0 0 -1 0.0090
-2 -1 1 0.2410
7 3 2 0.2190
-2 -2 -1 0.2000
0 2 1 0.1390
0 -2 -1 0.1010
5 6 3 0.2040
-6 -1 -1 0.2630
-1 0 -4 0.0780
0 -1 8 0.0660

loop_
_geom_angle_atom_site_label_1
_geom_angle_atom_site_label_2
_geom_angle_atom_site_label_3
_geom_angle_site_symmetry_1
_geom_angle_site_symmetry_3
_geom_angle
_geom_angle_publ_flag
O1 Cr Cr . 2_666 85.57(6) ?
O1 Cr C5 . . 93.88(8) yes
O2 Cr Cr 2_666 2_666 86.09(6) ?
O2 Cr O1 2_666 . 171.65(8) yes
O2 Cr O3 2_666 . 88.82(7) yes
O2 Cr O4 2_666 2_666 91.03(7) yes
O2 Cr C5 2_666 . 94.46(8) yes
O3 Cr Cr . 2_666 85.62(6) ?
O3 Cr O1 . . 90.66(8) yes
O3 Cr C5 . . 93.90(8) yes
O4 Cr Cr 2_666 2_666 86.03(6) ?
O4 Cr O1 2_666 . 88.28(7) yes
O4 Cr O3 2_666 . 171.63(8) yes
O4 Cr C5 2_666 . 94.45(8) yes
C5 Cr Cr . 2_666 179.26(7) ?
C1 O1 Cr . . 121.90(16) ?
C5 N1 C6 . . 112.2(2) ?
C5 N1 C8 . . 125.9(2) ?
C6 N1 C8 . . 121.7(2) ?
O1 C1 C2 . . 117.3(2) ?
O2 C1 O1 . . 124.9(2) ?
O2 C1 C2 . . 117.8(2) ?
C1 O2 Cr . 2_666 121.50(16) ?
C5 N2 C7 . . 111.9(2) ?
C5 N2 C17 . . 126.7(2) ?
C7 N2 C17 . . 121.4(2) ?
C1 C2 H2A . . 109.5 ?
C1 C2 H2B . . 109.5 ?
C1 C2 H2C . . 109.5 ?
H2A C2 H2B . . 109.5 ?
H2A C2 H2C . . 109.5 ?
H2B C2 H2C . . 109.5 ?
C3 O3 Cr . . 121.83(18) ?
O3 C3 C4 . . 117.2(3) ?
O4 C3 O3 . . 124.9(2) ?
O4 C3 C4 . . 117.8(2) ?
C3 O4 Cr . 2_666 121.56(16) ?
C3 C4 H4A . . 109.5 ?
C3 C4 H4B . . 109.5 ?
C3 C4 H4C . . 109.5 ?
H4A C4 H4B . . 109.5 ?
H4A C4 H4C . . 109.5 ?
H4B C4 H4C . . 109.5 ?
N1 C5 Cr . . 128.80(18) ?
N1 C5 N2 . . 102.3(2) ?
N2 C5 Cr . . 128.90(19) ?
N1 C6 H6 . . 126.6 ?
C7 C6 N1 . . 106.8(3) ?
C7 C6 H6 . . 126.6 ?
N2 C7 H7 . . 126.6 ?
C6 C7 N2 . . 106.8(3) ?
C6 C7 H7 . . 126.6 ?
C9 C8 N1 . . 119.5(2) ?
C9 C8 C13 . . 122.3(3) ?
C13 C8 N1 . . 118.0(2) ?
C8 C9 C14 . . 121.6(3) ?
C10 C9 C8 . . 117.6(2) ?
C10 C9 C14 . . 120.9(3) ?
C9 C10 H10 . . 118.9 ?
C9 C10 C11 . . 122.2(3) ?
C11 C10 H10 . . 118.9 ?
C10 C11 C15 . . 120.8(3) ?
C12 C11 C10 . . 118.3(3) ?
C12 C11 C15 . . 120.9(3) ?
C11 C12 H12 . . 118.8 ?
C11 C12 C13 . . 122.4(3) ?
C13 C12 H12 . . 118.8 ?
C8 C13 C16 . . 121.2(3) ?
C12 C13 C8 . . 117.2(3) ?
C12 C13 C16 . . 121.6(3) ?
C9 C14 H14A . . 109.5 ?
C9 C14 H14B . . 109.5 ?
C9 C14 H14C . . 109.5 ?
H14A C14 H14B . . 109.5 ?
H14A C14 H14C . . 109.5 ?
H14B C14 H14C . . 109.5 ?
C11 C15 H15A . . 109.5 ?
C11 C15 H15B . . 109.5 ?
C11 C15 H15C . . 109.5 ?
H15A C15 H15B . . 109.5 ?
H15A C15 H15C . . 109.5 ?
H15B C15 H15C . . 109.5 ?
C13 C16 H16A . . 109.5 ?
C13 C16 H16B . . 109.5 ?
C13 C16 H16C . . 109.5 ?
H16A C16 H16B . . 109.5 ?
H16A C16 H16C . . 109.5 ?
H16B C16 H16C . . 109.5 ?
C18 C17 N2 . . 119.0(2) ?
C18 C17 C22 . . 122.1(3) ?
C22 C17 N2 . . 118.8(2) ?
C17 C18 C23 . . 120.8(3) ?
C19 C18 C17 . . 117.9(2) ?
C19 C18 C23 . . 121.3(3) ?
C18 C19 H19 . . 118.8 ?
C18 C19 C20 . . 122.3(3) ?
C20 C19 H19 . . 118.8 ?
C19 C20 C24 . . 121.3(3) ?
C21 C20 C19 . . 117.4(3) ?
C21 C20 C24 . . 121.4(3) ?
C20 C21 H21 . . 118.5 ?
C22 C21 C20 . . 123.0(2) ?
C22 C21 H21 . . 118.5 ?
C17 C22 C25 . . 121.0(3) ?
C21 C22 C17 . . 117.4(3) ?
C21 C22 C25 . . 121.6(3) ?
C18 C23 H23A . . 109.5 ?
C18 C23 H23B . . 109.5 ?
C18 C23 H23C . . 109.5 ?
H23A C23 H23B . . 109.5 ?
H23A C23 H23C . . 109.5 ?
H23B C23 H23C . . 109.5 ?
C20 C24 H24A . . 109.5 ?
C20 C24 H24B . . 109.5 ?
C20 C24 H24C . . 109.5 ?
H24A C24 H24B . . 109.5 ?
H24A C24 H24C . . 109.5 ?
H24B C24 H24C . . 109.5 ?
C22 C25 H25A . . 109.5 ?
C22 C25 H25B . . 109.5 ?
C22 C25 H25C . . 109.5 ?
H25A C25 H25B . . 109.5 ?
H25A C25 H25C . . 109.5 ?
H25B C25 H25C . . 109.5 ?

loop_
_geom_bond_atom_site_label_1
_geom_bond_atom_site_label_2
_geom_bond_site_symmetry_2
_geom_bond_distance
_geom_bond_publ_flag
Cr Cr 2_666 2.5284(9) yes
Cr O1 . 2.0274(18) yes
Cr O2 2_666 2.0238(17) yes
Cr O3 . 2.0269(18) yes
Cr O4 2_666 2.0270(18) yes
Cr C5 . 2.365(3) yes
O1 C1 . 1.260(3) ?
N1 C5 . 1.360(3) ?
N1 C6 . 1.384(4) ?
N1 C8 . 1.445(3) ?
C1 O2 . 1.260(3) ?
C1 C2 . 1.504(3) ?
N2 C5 . 1.366(3) ?
N2 C7 . 1.388(4) ?
N2 C17 . 1.441(3) ?
C2 H2A . 0.9800 ?
C2 H2B . 0.9800 ?
C2 H2C . 0.9800 ?
O3 C3 . 1.263(3) ?
C3 O4 . 1.255(3) ?
C3 C4 . 1.504(4) ?
C4 H4A . 0.9800 ?
C4 H4B . 0.9800 ?
C4 H4C . 0.9800 ?
C6 H6 . 0.9500 ?
C6 C7 . 1.321(4) ?
C7 H7 . 0.9500 ?
C8 C9 . 1.391(4) ?
C8 C13 . 1.394(4) ?
C9 C10 . 1.384(4) ?
C9 C14 . 1.508(4) ?
C10 H10 . 0.9500 ?
C10 C11 . 1.387(4) ?
C11 C12 . 1.375(4) ?
C11 C15 . 1.511(4) ?
C12 H12 . 0.9500 ?
C12 C13 . 1.393(4) ?
C13 C16 . 1.495(4) ?
C14 H14A . 0.9800 ?
C14 H14B . 0.9800 ?
C14 H14C . 0.9800 ?
C15 H15A . 0.9800 ?
C15 H15B . 0.9800 ?
C15 H15C . 0.9800 ?
C16 H16A . 0.9800 ?
C16 H16B . 0.9800 ?
C16 H16C . 0.9800 ?
C17 C18 . 1.385(4) ?
C17 C22 . 1.398(4) ?
C18 C19 . 1.378(4) ?
C18 C23 . 1.510(4) ?
C19 H19 . 0.9500 ?
C19 C20 . 1.392(4) ?
C20 C21 . 1.384(4) ?
C20 C24 . 1.500(4) ?
C21 H21 . 0.9500 ?
C21 C22 . 1.374(4) ?
C22 C25 . 1.500(4) ?
C23 H23A . 0.9800 ?
C23 H23B . 0.9800 ?
C23 H23C . 0.9800 ?
C24 H24A . 0.9800 ?
C24 H24B . 0.9800 ?
C24 H24C . 0.9800 ?
C25 H25A . 0.9800 ?
C25 H25B . 0.9800 ?
C25 H25C . 0.9800 ?

loop_
_geom_hbond_atom_site_label_D
_geom_hbond_atom_site_label_H
_geom_hbond_atom_site_label_A
_geom_hbond_site_symmetry_A
_geom_hbond_distance_DH
_geom_hbond_distance_HA
_geom_hbond_distance_DA
_geom_hbond_angle_DHA
C2 H2B O2 2_566 0.98 2.61 3.527(4) 154.9
C15 H15A Cg 1_465 0.98 2.62 3.340(3) 125.0

loop_
_geom_torsion_atom_site_label_1
_geom_torsion_atom_site_label_2
_geom_torsion_atom_site_label_3
_geom_torsion_atom_site_label_4
_geom_torsion_site_symmetry_1
_geom_torsion_site_symmetry_2
_geom_torsion_site_symmetry_3
_geom_torsion_site_symmetry_4
_geom_torsion
_geom_torsion_publ_flag
Cr O1 C1 O2 . . . . 2.9(4) ?
Cr O1 C1 C2 . . . . -176.25(18) ?
Cr O3 C3 O4 . . . . -2.0(3) ?
Cr O3 C3 C4 . . . . 176.97(17) ?
O1 C1 O2 Cr . . . 2_666 -3.0(4) ?
N1 C6 C7 N2 . . . . 0.6(4) ?
N1 C8 C9 C10 . . . . 174.8(2) ?
N1 C8 C9 C14 . . . . -5.8(4) ?
N1 C8 C13 C12 . . . . -175.2(2) ?
N1 C8 C13 C16 . . . . 5.7(4) ?
N2 C17 C18 C19 . . . . 175.5(2) ?
N2 C17 C18 C23 . . . . -3.4(4) ?
N2 C17 C22 C21 . . . . -174.8(2) ?
N2 C17 C22 C25 . . . . 3.1(4) ?
C2 C1 O2 Cr . . . 2_666 176.10(18) ?
O3 C3 O4 Cr . . . 2_666 1.5(3) ?
C4 C3 O4 Cr . . . 2_666 -177.53(17) ?
C5 N1 C6 C7 . . . . -1.2(4) ?
C5 N1 C8 C9 . . . . 96.3(3) ?
C5 N1 C8 C13 . . . . -87.0(3) ?
C5 N2 C7 C6 . . . . 0.1(4) ?
C5 N2 C17 C18 . . . . 87.9(3) ?
C5 N2 C17 C22 . . . . -95.5(3) ?
C6 N1 C5 Cr . . . . 179.1(2) ?
C6 N1 C5 N2 . . . . 1.2(3) ?
C6 N1 C8 C9 . . . . -89.3(3) ?
C6 N1 C8 C13 . . . . 87.3(3) ?
C7 N2 C5 Cr . . . . -178.7(2) ?
C7 N2 C5 N1 . . . . -0.8(3) ?
C7 N2 C17 C18 . . . . -90.5(3) ?
C7 N2 C17 C22 . . . . 86.1(3) ?
C8 N1 C5 Cr . . . . -6.1(4) ?
C8 N1 C5 N2 . . . . 176.0(2) ?
C8 N1 C6 C7 . . . . -176.2(3) ?
C8 C9 C10 C11 . . . . 0.5(4) ?
C9 C8 C13 C12 . . . . 1.4(4) ?
C9 C8 C13 C16 . . . . -177.7(3) ?
C9 C10 C11 C12 . . . . 1.1(4) ?
C9 C10 C11 C15 . . . . -177.0(3) ?
C10 C11 C12 C13 . . . . -1.5(4) ?
C11 C12 C13 C8 . . . . 0.3(4) ?
C11 C12 C13 C16 . . . . 179.4(3) ?
C13 C8 C9 C10 . . . . -1.8(4) ?
C13 C8 C9 C14 . . . . 177.7(3) ?
C14 C9 C10 C11 . . . . -179.0(3) ?
C15 C11 C12 C13 . . . . 176.5(3) ?
C17 N2 C5 Cr . . . . 2.8(4) ?
C17 N2 C5 N1 . . . . -179.3(2) ?
C17 N2 C7 C6 . . . . 178.7(3) ?
C17 C18 C19 C20 . . . . -0.9(4) ?
C18 C17 C22 C21 . . . . 1.6(4) ?
C18 C17 C22 C25 . . . . 179.5(3) ?
C18 C19 C20 C21 . . . . 2.0(4) ?
C18 C19 C20 C24 . . . . -176.7(3) ?
C19 C20 C21 C22 . . . . -1.2(4) ?
C20 C21 C22 C17 . . . . -0.5(4) ?
C20 C21 C22 C25 . . . . -178.4(3) ?
C22 C17 C18 C19 . . . . -1.0(4) ?
C22 C17 C18 C23 . . . . -179.9(3) ?
C23 C18 C19 C20 . . . . 178.0(3) ?
C24 C20 C21 C22 . . . . 177.4(3) ?
